data_4518509
loop_
_publ_author_name
'Zhang, Jialong'
'Mason, Alexander H.'
'Motta, Alessandro'
'Cesar, Laryssa G.'
'Kratish, Yosi'
'Lohr, Tracy L.'
'Miller, Jeffrey T.'
'Gao, Yanshan'
'Marks, Tobin J.'

_publ_section_title
;
 Surface vs Homogeneous Organo-Hafnium Catalyst Ion-Pairing and Ligand
 Effects on Ethylene Homo- and Copolymerizations
;
_journal_name_full 'ACS Catalysis'
_journal_page_first 3239
_journal_page_last 3250
_journal_paper_doi 10.1021/acscatal.0c04678
_journal_year 2021
_chemical_formula_moiety 'C31 H44 Hf N2'
_chemical_formula_sum 'C31 H44 Hf N2'
_chemical_formula_weight 623.17
_space_group_crystal_system monoclinic
_space_group_IT_number 14
_space_group_name_Hall '-P 2yn'
_space_group_name_H-M_alt 'P 1 21/n 1'
_atom_sites_solution_hydrogens geom
_atom_sites_solution_primary dual
_audit_creation_date 2018-02-26
_audit_creation_method
;
Olex2 1.2
(compiled 2017.08.10 svn.r3458 for OlexSys, GUI svn.r5381)
;
_cell_angle_alpha 90
_cell_angle_beta 97.4462(14)
_cell_angle_gamma 90
_cell_formula_units_Z 4
_cell_length_a 11.0122(3)
_cell_length_b 14.9674(4)
_cell_length_c 17.6793(5)
_cell_measurement_reflns_used 9712
_cell_measurement_temperature 100(2)
_cell_measurement_theta_max 68.175
_cell_measurement_theta_min 5.046
_cell_volume 2889.40(14)
_computing_cell_refinement 'SAINT V8.38A (?, 2016)'
_computing_data_collection 'APEX2 V2014.11-0 (Bruker, 2014)'
_computing_data_reduction 'SAINT V8.38A (?, 2016)'
_computing_molecular_graphics 'Olex2 (Dolomanov et al., 2009)'
_computing_publication_material 'Olex2 (Dolomanov et al., 2009)'
_computing_structure_refinement 'ShelXL (Sheldrick, 2015)'
_computing_structure_solution 'ShelXT (Sheldrick, 2015)'
_diffrn_ambient_temperature 99.99
_diffrn_detector_area_resol_mean 8
_diffrn_measured_fraction_theta_full 0.991
_diffrn_measured_fraction_theta_max 0.985
_diffrn_measurement_device_type 'Bruker Kappa APEX CCD area detector'
_diffrn_measurement_method '\w and \f scans'
_diffrn_radiation_monochromator 'MX optics'
_diffrn_radiation_type CuK\a
_diffrn_radiation_wavelength 1.54178
_diffrn_reflns_av_R_equivalents 0.0425
_diffrn_reflns_av_unetI/netI 0.0268
_diffrn_reflns_Laue_measured_fraction_full 0.991
_diffrn_reflns_Laue_measured_fraction_max 0.985
_diffrn_reflns_limit_h_max 13
_diffrn_reflns_limit_h_min -13
_diffrn_reflns_limit_k_max 17
_diffrn_reflns_limit_k_min -17
_diffrn_reflns_limit_l_max 20
_diffrn_reflns_limit_l_min -19
_diffrn_reflns_number 38375
_diffrn_reflns_point_group_measured_fraction_full 0.991
_diffrn_reflns_point_group_measured_fraction_max 0.985
_diffrn_reflns_theta_full 67.679
_diffrn_reflns_theta_max 68.169
_diffrn_reflns_theta_min 5.046
_diffrn_source microsource
_exptl_absorpt_coefficient_mu 6.806
_exptl_absorpt_correction_T_max 0.7530
_exptl_absorpt_correction_T_min 0.5928
_exptl_absorpt_correction_type multi-scan
_exptl_absorpt_process_details
'SADABS-2016/2 (Bruker,2016/2) was used for absorption correction. wR2(int) was 0.0758 before and 0.0531 after correction. The Ratio of minimum to maximum transmission is 0.7873. The \l/2 correction factor is Not present.'
_exptl_crystal_colour colourless
_exptl_crystal_density_diffrn 1.433
_exptl_crystal_description plate
_exptl_crystal_F_000 1264
_exptl_crystal_recrystallization_method 'The material was recrystallised from --- by as supplied'
_exptl_crystal_size_max 0.205
_exptl_crystal_size_mid 0.109
_exptl_crystal_size_min 0.01
_refine_diff_density_max 0.888
_refine_diff_density_min -0.357
_refine_diff_density_rms 0.081
_refine_ls_extinction_method none
_refine_ls_goodness_of_fit_ref 1.039
_refine_ls_hydrogen_treatment constr
_refine_ls_matrix_type full
_refine_ls_number_parameters 317
_refine_ls_number_reflns 5210
_refine_ls_number_restraints 0
_refine_ls_restrained_S_all 1.039
_refine_ls_R_factor_all 0.0231
_refine_ls_R_factor_gt 0.0207
_refine_ls_shift/su_max 0.001
_refine_ls_shift/su_mean 0.000
_refine_ls_structure_factor_coef Fsqd
_refine_ls_weighting_details 'w=1/[\s^2^(Fo^2^)+(0.0255P)^2^+2.0759P] where P=(Fo^2^+2Fc^2^)/3'
_refine_ls_weighting_scheme calc
_refine_ls_wR_factor_gt 0.0500
_refine_ls_wR_factor_ref 0.0513
_reflns_Friedel_coverage 0.000
_reflns_number_gt 4842
_reflns_number_total 5210
_reflns_threshold_expression 'I > 2\s(I)'
_cod_data_source_file cs0c04678_si_002.cif
_cod_data_source_block cx1184
_cod_database_code 4518509
_shelx_shelxl_version_number 2018/1
_shelx_space_group_comment
;
The symmetry employed for this shelxl refinement is uniquely defined
by the following loop, which should always be used as a source of
symmetry information in preference to the above space-group names.
They are only intended as comments.
;
_shelx_estimated_absorpt_t_max 0.935
_shelx_estimated_absorpt_t_min 0.336
_olex2_refinement_description
;
1. Fixed Uiso
 At 1.2 times of:
  All C(H) groups
 At 1.5 times of:
  All C(H,H,H) groups
2.a Ternary CH refined with riding coordinates:
 C10(H10), C17(H17), C26(H26), C29(H29)
2.b Aromatic/amide H refined with riding coordinates:
 C5(H5), C6(H6), C7(H7), C12(H12), C13(H13), C14(H14), C15(H15), C22(H22),
 C23(H23), C24(H24)
2.c Idealised Me refined as rotating group:
 C1(H1A,H1B,H1C), C2(H2A,H2B,H2C), C3(H3A,H3B,H3C), C9(H9A,H9B,H9C), C18(H18A,
 H18B,H18C), C19(H19A,H19B,H19C), C27(H27A,H27B,H27C), C28(H28A,H28B,H28C),
 C30(H30A,H30B,H30C), C31(H31A,H31B,H31C)
;
_olex2_date_sample_data_collection 2018-02-23
_olex2_date_sample_submission 2018-01-22
_olex2_diffrn_ambient_temperature_device 'Oxford Cryosystems'
_olex2_exptl_crystal_mounting_method 'The crystal was mounted on a MITIGEN holder in Paratone oil'
_olex2_submission_original_sample_id cx1184
_olex2_submission_special_instructions 'No special instructions were received'

loop_
_space_group_symop_operation_xyz
'x, y, z'
'-x+1/2, y+1/2, -z+1/2'
'-x, -y, -z'
'x-1/2, -y-1/2, z-1/2'

loop_
_atom_site_label
_atom_site_type_symbol
_atom_site_fract_x
_atom_site_fract_y
_atom_site_fract_z
_atom_site_U_iso_or_equiv
_atom_site_adp_type
_atom_site_occupancy
_atom_site_site_symmetry_order
_atom_site_calc_flag
_atom_site_refinement_flags_posn
_atom_site_refinement_flags_adp
_atom_site_refinement_flags_occupancy
_atom_site_disorder_assembly
_atom_site_disorder_group
Hf1 Hf 0.53404(2) 0.19868(2) 0.58030(2) 0.01689(5) Uani 1 1 d . . . . .
N1 N 0.58779(16) 0.30932(12) 0.67748(11) 0.0172(4) Uani 1 1 d . . . . .
N2 N 0.38091(15) 0.27408(12) 0.59012(10) 0.0151(3) Uani 1 1 d . . . . .
C1 C 0.5696(2) 0.09002(17) 0.66672(15) 0.0293(5) Uani 1 1 d . . . . .
H1A H 0.576722 0.115786 0.718065 0.044 Uiso 1 1 calc GR . . . .
H1B H 0.645944 0.059311 0.659779 0.044 Uiso 1 1 calc GR . . . .
H1C H 0.501657 0.047229 0.660279 0.044 Uiso 1 1 calc GR . . . .
C2 C 0.6890(2) 0.25567(18) 0.52498(15) 0.0294(5) Uani 1 1 d . . . . .
H2A H 0.659096 0.273051 0.472417 0.044 Uiso 1 1 calc GR . . . .
H2B H 0.753525 0.210614 0.524741 0.044 Uiso 1 1 calc GR . . . .
H2C H 0.722106 0.308240 0.553607 0.044 Uiso 1 1 calc GR . . . .
C3 C 0.4581(2) 0.11941(16) 0.47842(15) 0.0267(5) Uani 1 1 d . . . . .
H3A H 0.393315 0.079888 0.491929 0.040 Uiso 1 1 calc GR . . . .
H3B H 0.523475 0.083477 0.460939 0.040 Uiso 1 1 calc GR . . . .
H3C H 0.424160 0.159984 0.437562 0.040 Uiso 1 1 calc GR . . . .
C4 C 0.6998(2) 0.32065(16) 0.72055(14) 0.0226(5) Uani 1 1 d . . . . .
C5 C 0.7201(2) 0.38961(17) 0.77184(14) 0.0281(5) Uani 1 1 d . . . . .
H5 H 0.798014 0.396200 0.801422 0.034 Uiso 1 1 calc R . . . .
C6 C 0.6269(2) 0.44972(18) 0.78048(15) 0.0312(6) Uani 1 1 d . . . . .
H6 H 0.640549 0.498013 0.815414 0.037 Uiso 1 1 calc R . . . .
C7 C 0.5147(2) 0.43831(16) 0.73781(14) 0.0249(5) Uani 1 1 d . . . . .
H7 H 0.449337 0.478322 0.742924 0.030 Uiso 1 1 calc R . . . .
C8 C 0.49845(18) 0.36706(14) 0.68688(12) 0.0171(4) Uani 1 1 d . . . . .
C9 C 0.7983(2) 0.25485(19) 0.71025(17) 0.0323(6) Uani 1 1 d . . . . .
H9A H 0.766773 0.194056 0.714418 0.048 Uiso 1 1 calc GR . . . .
H9B H 0.868150 0.264296 0.749754 0.048 Uiso 1 1 calc GR . . . .
H9C H 0.824554 0.263013 0.659819 0.048 Uiso 1 1 calc GR . . . .
C10 C 0.37422(18) 0.35065(14) 0.64076(12) 0.0152(4) Uani 1 1 d . . . . .
H10 H 0.351901 0.404600 0.608575 0.018 Uiso 1 1 calc R . . . .
C11 C 0.28006(18) 0.34045(14) 0.69718(12) 0.0164(4) Uani 1 1 d . . . . .
C12 C 0.3093(2) 0.28158(16) 0.75755(13) 0.0216(5) Uani 1 1 d . . . . .
H12 H 0.380047 0.245048 0.758612 0.026 Uiso 1 1 calc R . . . .
C13 C 0.2377(2) 0.27486(18) 0.81628(14) 0.0259(5) Uani 1 1 d . . . . .
H13 H 0.258612 0.234016 0.857016 0.031 Uiso 1 1 calc R . . . .
C14 C 0.1348(2) 0.32893(18) 0.81452(15) 0.0277(5) Uani 1 1 d . . . . .
H14 H 0.086841 0.327342 0.855481 0.033 Uiso 1 1 calc R . . . .
C15 C 0.1024(2) 0.38452(16) 0.75369(14) 0.0246(5) Uani 1 1 d . . . . .
H15 H 0.030535 0.419792 0.752702 0.029 Uiso 1 1 calc R . . . .
C16 C 0.17203(19) 0.39114(15) 0.69272(13) 0.0200(4) Uani 1 1 d . . . . .
C17 C 0.1284(2) 0.45203(16) 0.62622(15) 0.0242(5) Uani 1 1 d . . . . .
H17 H 0.172398 0.434019 0.582546 0.029 Uiso 1 1 calc R . . . .
C18 C 0.1614(3) 0.54937(18) 0.64509(19) 0.0427(7) Uani 1 1 d . . . . .
H18A H 0.120779 0.568763 0.688421 0.064 Uiso 1 1 calc GR . . . .
H18B H 0.134332 0.586948 0.600708 0.064 Uiso 1 1 calc GR . . . .
H18C H 0.250343 0.554833 0.658246 0.064 Uiso 1 1 calc GR . . . .
C19 C -0.0086(2) 0.4417(2) 0.60040(19) 0.0452(8) Uani 1 1 d . . . . .
H19A H -0.025850 0.380439 0.582655 0.068 Uiso 1 1 calc GR . . . .
H19B H -0.033848 0.483589 0.558698 0.068 Uiso 1 1 calc GR . . . .
H19C H -0.054075 0.454523 0.643276 0.068 Uiso 1 1 calc GR . . . .
C20 C 0.27570(18) 0.26809(15) 0.53217(13) 0.0180(4) Uani 1 1 d . . . . .
C21 C 0.2699(2) 0.32521(16) 0.46818(13) 0.0212(5) Uani 1 1 d . . . . .
C22 C 0.1696(2) 0.31897(18) 0.41188(15) 0.0303(6) Uani 1 1 d . . . . .
H22 H 0.163997 0.357572 0.368917 0.036 Uiso 1 1 calc R . . . .
C23 C 0.0778(2) 0.25716(19) 0.41773(16) 0.0360(6) Uani 1 1 d . . . . .
H23 H 0.009889 0.253386 0.378786 0.043 Uiso 1 1 calc R . . . .
C24 C 0.0846(2) 0.20118(17) 0.47984(17) 0.0318(6) Uani 1 1 d . . . . .
H24 H 0.021163 0.158893 0.482971 0.038 Uiso 1 1 calc R . . . .
C25 C 0.1830(2) 0.20498(15) 0.53867(15) 0.0238(5) Uani 1 1 d . . . . .
C26 C 0.3718(2) 0.39090(16) 0.45680(13) 0.0240(5) Uani 1 1 d . . . . .
H26 H 0.436247 0.385590 0.501955 0.029 Uiso 1 1 calc R . . . .
C27 C 0.4319(3) 0.3688(2) 0.38560(16) 0.0363(6) Uani 1 1 d . . . . .
H27A H 0.458802 0.306290 0.387853 0.054 Uiso 1 1 calc GR . . . .
H27B H 0.502793 0.407849 0.383467 0.054 Uiso 1 1 calc GR . . . .
H27C H 0.372609 0.377980 0.339953 0.054 Uiso 1 1 calc GR . . . .
C28 C 0.3285(2) 0.48806(17) 0.45231(15) 0.0285(5) Uani 1 1 d . . . . .
H28A H 0.265779 0.495562 0.408086 0.043 Uiso 1 1 calc GR . . . .
H28B H 0.398012 0.527385 0.447006 0.043 Uiso 1 1 calc GR . . . .
H28C H 0.293808 0.503483 0.498945 0.043 Uiso 1 1 calc GR . . . .
C29 C 0.1840(2) 0.14148(16) 0.60583(15) 0.0258(5) Uani 1 1 d . . . . .
H29 H 0.260355 0.153075 0.641620 0.031 Uiso 1 1 calc R . . . .
C30 C 0.1846(3) 0.04249(18) 0.58218(19) 0.0391(7) Uani 1 1 d . . . . .
H30A H 0.110193 0.029197 0.547300 0.059 Uiso 1 1 calc GR . . . .
H30B H 0.187373 0.004702 0.627636 0.059 Uiso 1 1 calc GR . . . .
H30C H 0.256681 0.030562 0.556535 0.059 Uiso 1 1 calc GR . . . .
C31 C 0.0742(2) 0.15831(18) 0.64947(17) 0.0332(6) Uani 1 1 d . . . . .
H31A H 0.072114 0.221502 0.663757 0.050 Uiso 1 1 calc GR . . . .
H31B H 0.082138 0.121321 0.695584 0.050 Uiso 1 1 calc GR . . . .
H31C H -0.001810 0.142835 0.616878 0.050 Uiso 1 1 calc GR . . . .

loop_
_atom_site_aniso_label
_atom_site_aniso_U_11
_atom_site_aniso_U_22
_atom_site_aniso_U_33
_atom_site_aniso_U_23
_atom_site_aniso_U_13
_atom_site_aniso_U_12
Hf1 0.01546(7) 0.01639(7) 0.01932(7) 0.00042(4) 0.00415(4) 0.00352(4)
N1 0.0123(8) 0.0214(9) 0.0178(9) 0.0038(7) 0.0011(7) -0.0029(7)
N2 0.0121(8) 0.0170(9) 0.0158(9) -0.0005(7) 0.0005(7) 0.0012(7)
C1 0.0264(12) 0.0245(12) 0.0354(14) 0.0075(11) -0.0024(10) 0.0047(10)
C2 0.0259(12) 0.0339(14) 0.0301(13) -0.0030(11) 0.0098(10) 0.0003(10)
C3 0.0285(12) 0.0234(12) 0.0291(13) -0.0049(10) 0.0078(10) -0.0005(9)
C4 0.0170(10) 0.0270(12) 0.0235(12) 0.0077(10) 0.0014(9) -0.0026(9)
C5 0.0199(11) 0.0361(14) 0.0264(13) -0.0015(11) -0.0038(9) -0.0088(10)
C6 0.0305(13) 0.0316(14) 0.0308(14) -0.0090(11) 0.0014(11) -0.0097(11)
C7 0.0233(11) 0.0246(12) 0.0274(13) -0.0054(10) 0.0054(10) -0.0006(9)
C8 0.0154(10) 0.0191(11) 0.0172(11) 0.0016(9) 0.0038(8) -0.0023(8)
C9 0.0165(11) 0.0384(15) 0.0399(15) 0.0032(12) -0.0040(10) 0.0048(10)
C10 0.0134(9) 0.0166(10) 0.0157(10) 0.0004(8) 0.0022(8) 0.0016(8)
C11 0.0142(9) 0.0185(11) 0.0169(11) -0.0030(9) 0.0033(8) -0.0019(8)
C12 0.0180(10) 0.0251(12) 0.0216(12) 0.0007(10) 0.0027(9) 0.0010(9)
C13 0.0277(12) 0.0296(12) 0.0213(12) 0.0033(10) 0.0062(10) -0.0017(10)
C14 0.0275(12) 0.0321(13) 0.0263(13) -0.0028(11) 0.0141(10) -0.0041(10)
C15 0.0195(10) 0.0261(12) 0.0296(13) -0.0044(10) 0.0090(9) 0.0021(9)
C16 0.0173(10) 0.0187(11) 0.0242(11) -0.0031(9) 0.0037(9) -0.0016(8)
C17 0.0189(11) 0.0241(12) 0.0302(13) 0.0029(10) 0.0049(9) 0.0064(9)
C18 0.0563(18) 0.0229(14) 0.0480(18) 0.0057(12) 0.0031(14) 0.0058(12)
C19 0.0218(12) 0.064(2) 0.0483(18) 0.0221(16) -0.0002(12) 0.0043(13)
C20 0.0142(9) 0.0180(11) 0.0212(11) -0.0042(9) 0.0004(8) 0.0045(8)
C21 0.0225(11) 0.0226(11) 0.0177(11) -0.0028(9) -0.0004(9) 0.0062(9)
C22 0.0317(13) 0.0337(14) 0.0228(13) -0.0006(11) -0.0069(10) 0.0067(11)
C23 0.0282(13) 0.0394(16) 0.0355(15) -0.0083(12) -0.0143(11) 0.0025(11)
C24 0.0212(12) 0.0295(14) 0.0424(16) -0.0074(11) -0.0048(11) -0.0035(9)
C25 0.0192(11) 0.0216(12) 0.0301(13) -0.0051(10) 0.0016(10) 0.0027(9)
C26 0.0255(11) 0.0265(12) 0.0200(11) 0.0060(10) 0.0032(9) 0.0040(9)
C27 0.0451(15) 0.0374(15) 0.0285(14) 0.0055(12) 0.0129(12) 0.0082(12)
C28 0.0297(12) 0.0248(13) 0.0318(13) 0.0059(10) 0.0067(10) 0.0015(10)
C29 0.0187(10) 0.0217(12) 0.0371(14) 0.0004(10) 0.0043(10) -0.0023(9)
C30 0.0359(14) 0.0246(13) 0.0586(19) 0.0007(13) 0.0134(13) -0.0022(11)
C31 0.0262(12) 0.0280(13) 0.0478(17) -0.0012(12) 0.0134(12) -0.0060(10)

loop_
_atom_type_symbol
_atom_type_description
_atom_type_scat_dispersion_real
_atom_type_scat_dispersion_imag
_atom_type_scat_source
C C 0.0181 0.0091 'International Tables Vol C Tables 4.2.6.8 and 6.1.1.4'
H H 0.0000 0.0000 'International Tables Vol C Tables 4.2.6.8 and 6.1.1.4'
N N 0.0311 0.0180 'International Tables Vol C Tables 4.2.6.8 and 6.1.1.4'
Hf Hf -6.1794 4.9776 'International Tables Vol C Tables 4.2.6.8 and 6.1.1.4'

loop_
_geom_angle_atom_site_label_1
_geom_angle_atom_site_label_2
_geom_angle_atom_site_label_3
_geom_angle
_geom_angle_site_symmetry_1
_geom_angle_site_symmetry_3
_geom_angle_publ_flag
N2 Hf1 N1 71.95(7) . . ?
N2 Hf1 C1 114.55(8) . . ?
N2 Hf1 C2 120.47(9) . . ?
N2 Hf1 C3 97.75(8) . . ?
C1 Hf1 N1 90.44(9) . . ?
C1 Hf1 C2 120.00(9) . . ?
C2 Hf1 N1 85.35(8) . . ?
C3 Hf1 N1 167.59(8) . . ?
C3 Hf1 C1 100.35(10) . . ?
C3 Hf1 C2 94.42(9) . . ?
C4 N1 Hf1 126.97(15) . . ?
C8 N1 Hf1 114.67(14) . . ?
C8 N1 C4 118.3(2) . . ?
C10 N2 Hf1 126.10(13) . . ?
C20 N2 Hf1 119.79(13) . . ?
C20 N2 C10 112.51(16) . . ?
Hf1 C1 H1A 109.5 . . ?
Hf1 C1 H1B 109.5 . . ?
Hf1 C1 H1C 109.5 . . ?
H1A C1 H1B 109.5 . . ?
H1A C1 H1C 109.5 . . ?
H1B C1 H1C 109.5 . . ?
Hf1 C2 H2A 109.5 . . ?
Hf1 C2 H2B 109.5 . . ?
Hf1 C2 H2C 109.5 . . ?
H2A C2 H2B 109.5 . . ?
H2A C2 H2C 109.5 . . ?
H2B C2 H2C 109.5 . . ?
Hf1 C3 H3A 109.5 . . ?
Hf1 C3 H3B 109.5 . . ?
Hf1 C3 H3C 109.5 . . ?
H3A C3 H3B 109.5 . . ?
H3A C3 H3C 109.5 . . ?
H3B C3 H3C 109.5 . . ?
N1 C4 C9 117.7(2) . . ?
C5 C4 N1 121.1(2) . . ?
C5 C4 C9 121.2(2) . . ?
C4 C5 H5 120.0 . . ?
C4 C5 C6 120.0(2) . . ?
C6 C5 H5 120.0 . . ?
C5 C6 H6 120.5 . . ?
C7 C6 C5 119.0(2) . . ?
C7 C6 H6 120.5 . . ?
C6 C7 H7 120.6 . . ?
C6 C7 C8 118.8(2) . . ?
C8 C7 H7 120.6 . . ?
N1 C8 C7 122.7(2) . . ?
N1 C8 C10 117.07(19) . . ?
C7 C8 C10 120.17(19) . . ?
C4 C9 H9A 109.5 . . ?
C4 C9 H9B 109.5 . . ?
C4 C9 H9C 109.5 . . ?
H9A C9 H9B 109.5 . . ?
H9A C9 H9C 109.5 . . ?
H9B C9 H9C 109.5 . . ?
N2 C10 C8 110.00(16) . . ?
N2 C10 H10 108.2 . . ?
N2 C10 C11 114.29(17) . . ?
C8 C10 H10 108.2 . . ?
C8 C10 C11 107.71(17) . . ?
C11 C10 H10 108.2 . . ?
C12 C11 C10 116.93(18) . . ?
C12 C11 C16 119.7(2) . . ?
C16 C11 C10 123.2(2) . . ?
C11 C12 H12 119.2 . . ?
C13 C12 C11 121.6(2) . . ?
C13 C12 H12 119.2 . . ?
C12 C13 H13 120.6 . . ?
C12 C13 C14 118.8(2) . . ?
C14 C13 H13 120.6 . . ?
C13 C14 H14 120.0 . . ?
C15 C14 C13 120.0(2) . . ?
C15 C14 H14 120.0 . . ?
C14 C15 H15 118.9 . . ?
C14 C15 C16 122.2(2) . . ?
C16 C15 H15 118.9 . . ?
C11 C16 C15 117.5(2) . . ?
C11 C16 C17 123.3(2) . . ?
C15 C16 C17 119.2(2) . . ?
C16 C17 H17 107.5 . . ?
C16 C17 C18 111.2(2) . . ?
C16 C17 C19 111.9(2) . . ?
C18 C17 H17 107.5 . . ?
C19 C17 H17 107.5 . . ?
C19 C17 C18 111.1(2) . . ?
C17 C18 H18A 109.5 . . ?
C17 C18 H18B 109.5 . . ?
C17 C18 H18C 109.5 . . ?
H18A C18 H18B 109.5 . . ?
H18A C18 H18C 109.5 . . ?
H18B C18 H18C 109.5 . . ?
C17 C19 H19A 109.5 . . ?
C17 C19 H19B 109.5 . . ?
C17 C19 H19C 109.5 . . ?
H19A C19 H19B 109.5 . . ?
H19A C19 H19C 109.5 . . ?
H19B C19 H19C 109.5 . . ?
C21 C20 N2 118.61(19) . . ?
C25 C20 N2 120.5(2) . . ?
C25 C20 C21 120.9(2) . . ?
C20 C21 C26 122.5(2) . . ?
C22 C21 C20 118.8(2) . . ?
C22 C21 C26 118.6(2) . . ?
C21 C22 H22 119.6 . . ?
C23 C22 C21 120.8(3) . . ?
C23 C22 H22 119.6 . . ?
C22 C23 H23 119.9 . . ?
C24 C23 C22 120.1(2) . . ?
C24 C23 H23 119.9 . . ?
C23 C24 H24 119.2 . . ?
C23 C24 C25 121.7(2) . . ?
C25 C24 H24 119.2 . . ?
C20 C25 C29 123.5(2) . . ?
C24 C25 C20 117.7(2) . . ?
C24 C25 C29 118.7(2) . . ?
C21 C26 H26 107.5 . . ?
C21 C26 C27 111.9(2) . . ?
C21 C26 C28 112.92(19) . . ?
C27 C26 H26 107.5 . . ?
C28 C26 H26 107.5 . . ?
C28 C26 C27 109.2(2) . . ?
C26 C27 H27A 109.5 . . ?
C26 C27 H27B 109.5 . . ?
C26 C27 H27C 109.5 . . ?
H27A C27 H27B 109.5 . . ?
H27A C27 H27C 109.5 . . ?
H27B C27 H27C 109.5 . . ?
C26 C28 H28A 109.5 . . ?
C26 C28 H28B 109.5 . . ?
C26 C28 H28C 109.5 . . ?
H28A C28 H28B 109.5 . . ?
H28A C28 H28C 109.5 . . ?
H28B C28 H28C 109.5 . . ?
C25 C29 H29 107.8 . . ?
C25 C29 C30 112.9(2) . . ?
C25 C29 C31 111.3(2) . . ?
C30 C29 H29 107.8 . . ?
C31 C29 H29 107.8 . . ?
C31 C29 C30 109.0(2) . . ?
C29 C30 H30A 109.5 . . ?
C29 C30 H30B 109.5 . . ?
C29 C30 H30C 109.5 . . ?
H30A C30 H30B 109.5 . . ?
H30A C30 H30C 109.5 . . ?
H30B C30 H30C 109.5 . . ?
C29 C31 H31A 109.5 . . ?
C29 C31 H31B 109.5 . . ?
C29 C31 H31C 109.5 . . ?
H31A C31 H31B 109.5 . . ?
H31A C31 H31C 109.5 . . ?
H31B C31 H31C 109.5 . . ?

loop_
_geom_bond_atom_site_label_1
_geom_bond_atom_site_label_2
_geom_bond_distance
_geom_bond_site_symmetry_2
_geom_bond_publ_flag
Hf1 N1 2.4043(19) . ?
Hf1 N2 2.0549(17) . ?
Hf1 C1 2.231(2) . ?
Hf1 C2 2.242(2) . ?
Hf1 C3 2.227(2) . ?
N1 C4 1.374(3) . ?
N1 C8 1.336(3) . ?
N2 C10 1.462(3) . ?
N2 C20 1.447(3) . ?
C1 H1A 0.9800 . ?
C1 H1B 0.9800 . ?
C1 H1C 0.9800 . ?
C2 H2A 0.9800 . ?
C2 H2B 0.9800 . ?
C2 H2C 0.9800 . ?
C3 H3A 0.9800 . ?
C3 H3B 0.9800 . ?
C3 H3C 0.9800 . ?
C4 C5 1.373(4) . ?
C4 C9 1.493(3) . ?
C5 H5 0.9500 . ?
C5 C6 1.388(4) . ?
C6 H6 0.9500 . ?
C6 C7 1.372(4) . ?
C7 H7 0.9500 . ?
C7 C8 1.392(3) . ?
C8 C10 1.519(3) . ?
C9 H9A 0.9800 . ?
C9 H9B 0.9800 . ?
C9 H9C 0.9800 . ?
C10 H10 1.0000 . ?
C10 C11 1.537(3) . ?
C11 C12 1.389(3) . ?
C11 C16 1.404(3) . ?
C12 H12 0.9500 . ?
C12 C13 1.386(3) . ?
C13 H13 0.9500 . ?
C13 C14 1.390(4) . ?
C14 H14 0.9500 . ?
C14 C15 1.370(4) . ?
C15 H15 0.9500 . ?
C15 C16 1.405(3) . ?
C16 C17 1.516(3) . ?
C17 H17 1.0000 . ?
C17 C18 1.528(4) . ?
C17 C19 1.527(3) . ?
C18 H18A 0.9800 . ?
C18 H18B 0.9800 . ?
C18 H18C 0.9800 . ?
C19 H19A 0.9800 . ?
C19 H19B 0.9800 . ?
C19 H19C 0.9800 . ?
C20 C21 1.413(3) . ?
C20 C25 1.406(3) . ?
C21 C22 1.391(3) . ?
C21 C26 1.525(3) . ?
C22 H22 0.9500 . ?
C22 C23 1.384(4) . ?
C23 H23 0.9500 . ?
C23 C24 1.375(4) . ?
C24 H24 0.9500 . ?
C24 C25 1.402(4) . ?
C25 C29 1.520(4) . ?
C26 H26 1.0000 . ?
C26 C27 1.532(3) . ?
C26 C28 1.529(3) . ?
C27 H27A 0.9800 . ?
C27 H27B 0.9800 . ?
C27 H27C 0.9800 . ?
C28 H28A 0.9800 . ?
C28 H28B 0.9800 . ?
C28 H28C 0.9800 . ?
C29 H29 1.0000 . ?
C29 C30 1.540(4) . ?
C29 C31 1.537(3) . ?
C30 H30A 0.9800 . ?
C30 H30B 0.9800 . ?
C30 H30C 0.9800 . ?
C31 H31A 0.9800 . ?
C31 H31B 0.9800 . ?
C31 H31C 0.9800 . ?
